data_4325039
loop_
_publ_author_name
'Sheri Madhu'
'Malakalapalli Rajeswara Rao'
'Mushtaque S. Shaikh'
'Mangalampalli Ravikanth'

_publ_section_title
;
 3,5-Diformylboron Dipyrromethenes as Fluorescent pH Sensors
;
_journal_name_full 'Inorganic Chemistry'
_journal_page_first 4392
_journal_page_last 4400
_journal_paper_doi 10.1021/ic102499h
_journal_volume 50
_journal_year 2011
_chemical_formula_sum 'C18 H13 B F2 N2 O3'
_chemical_formula_weight 354.11
_chemical_name_systematic
;
 ?
;
_space_group_IT_number 2
_symmetry_cell_setting triclinic
_symmetry_space_group_name_Hall '-P 1'
_symmetry_space_group_name_H-M 'P -1'
_atom_sites_solution_hydrogens geom
_atom_sites_solution_primary direct
_atom_sites_solution_secondary difmap
_audit_creation_method SHELXL-97
_cell_angle_alpha 101.287(5)
_cell_angle_beta 91.684(5)
_cell_angle_gamma 93.778(5)
_cell_formula_units_Z 2
_cell_length_a 8.3581(7)
_cell_length_b 8.4877(4)
_cell_length_c 11.1726(7)
_cell_measurement_reflns_used 4033
_cell_measurement_temperature 150(2)
_cell_measurement_theta_max 32.6138
_cell_measurement_theta_min 3.0024
_cell_volume 774.85(9)
_computing_cell_refinement 'CrysAlis RED, Oxford Diffraction Ltd.,'
_computing_data_collection 'CrysAlis CCD, Oxford Diffraction Ltd.,'
_computing_data_reduction 'CrysAlis RED, Oxford Diffraction Ltd.,'
_computing_molecular_graphics Ortep3
_computing_publication_material Shelx97
_computing_structure_refinement 'SHELXL-97 (Sheldrick, 1997)'
_computing_structure_solution 'SHELXS-97 (Sheldrick, 1997)'
_diffrn_ambient_temperature 150(2)
_diffrn_detector_area_resol_mean 15.9948
_diffrn_measured_fraction_theta_full 0.996
_diffrn_measured_fraction_theta_max 0.996
_diffrn_measurement_device_type 'OXFORD DIFFRACTION XCALIBUR-S'
_diffrn_measurement_method \w/q-scan
_diffrn_radiation_monochromator graphite
_diffrn_radiation_source 'Enhance (Mo) X-ray Source'
_diffrn_radiation_type MoK\a
_diffrn_radiation_wavelength 0.71073
_diffrn_reflns_av_R_equivalents 0.0296
_diffrn_reflns_av_sigmaI/netI 0.0326
_diffrn_reflns_limit_h_max 9
_diffrn_reflns_limit_h_min -9
_diffrn_reflns_limit_k_max 10
_diffrn_reflns_limit_k_min -10
_diffrn_reflns_limit_l_max 13
_diffrn_reflns_limit_l_min -11
_diffrn_reflns_number 5215
_diffrn_reflns_theta_full 25.00
_diffrn_reflns_theta_max 25.00
_diffrn_reflns_theta_min 3.01
_exptl_absorpt_coefficient_mu 0.119
_exptl_absorpt_correction_T_max 0.9777
_exptl_absorpt_correction_T_min 0.9674
_exptl_absorpt_correction_type multi-scan
_exptl_absorpt_process_details
;
CrysAlis RED, Oxford Diffraction Ltd.,
Version 1.171.31.7 (release 18-10-2006 CrysAlis171 .NET)
(compiled Oct 18 2006,16:28:17)
empirical absorption correction using spherical harmonics,
 implemented in SCALE3 ABSPACK scaling algorithm.
;
_exptl_crystal_colour orange
_exptl_crystal_density_diffrn 1.518
_exptl_crystal_description block
_exptl_crystal_F_000 364
_exptl_crystal_size_max 0.28
_exptl_crystal_size_mid 0.23
_exptl_crystal_size_min 0.19
_refine_diff_density_max 0.416
_refine_diff_density_min -0.310
_refine_diff_density_rms 0.083
_refine_ls_extinction_method none
_refine_ls_goodness_of_fit_ref 0.974
_refine_ls_hydrogen_treatment riding
_refine_ls_matrix_type full
_refine_ls_number_parameters 236
_refine_ls_number_reflns 2709
_refine_ls_number_restraints 0
_refine_ls_restrained_S_all 0.974
_refine_ls_R_factor_all 0.0532
_refine_ls_R_factor_gt 0.0436
_refine_ls_shift/su_max 0.000
_refine_ls_shift/su_mean 0.000
_refine_ls_structure_factor_coef Fsqd
_refine_ls_weighting_details 'calc w=1/[\s^2^(Fo^2^)+(0.0922P)^2^+0.0000P] where P=(Fo^2^+2Fc^2^)/3'
_refine_ls_weighting_scheme calc
_refine_ls_wR_factor_gt 0.1184
_refine_ls_wR_factor_ref 0.1222
_reflns_number_gt 2149
_reflns_number_total 2709
_reflns_threshold_expression >2sigma(I)
_cod_data_source_file ic102499h_si_002.cif
_cod_data_source_block mr025
_cod_database_code 4325039

loop_
_symmetry_equiv_pos_as_xyz
'x, y, z'
'-x, -y, -z'

loop_
_atom_site_label
_atom_site_type_symbol
_atom_site_fract_x
_atom_site_fract_y
_atom_site_fract_z
_atom_site_U_iso_or_equiv
_atom_site_adp_type
_atom_site_occupancy
_atom_site_symmetry_multiplicity
_atom_site_calc_flag
_atom_site_refinement_flags
B1 B 0.2023(2) -0.1526(2) 0.48870(18) 0.0213(5) Uani 1 1 d .
F1 F 0.23988(13) 0.00803(12) 0.54323(9) 0.0280(3) Uani 1 1 d .
F2 F 0.33017(12) -0.24217(13) 0.50692(9) 0.0267(3) Uani 1 1 d .
N1 N 0.04949(18) -0.21811(18) 0.54334(13) 0.0207(4) Uani 1 1 d .
N2 N 0.16343(18) -0.16755(18) 0.35064(13) 0.0212(4) Uani 1 1 d .
O1 O 0.10129(17) -0.12452(16) 0.86880(11) 0.0315(4) Uani 1 1 d .
O2 O 0.48155(17) 0.04170(19) 0.22470(13) 0.0377(4) Uani 1 1 d .
O3 O -0.64585(15) -0.65155(16) 0.09558(11) 0.0279(3) Uani 1 1 d .
C1 C 0.1330(2) -0.1310(2) 0.76294(16) 0.0256(4) Uani 1 1 d .
H1 H 0.2309 -0.0795 0.7443 0.031 Uiso 1 1 calc R
C2 C 0.0233(2) -0.2169(2) 0.66266(15) 0.0221(4) Uani 1 1 d .
C3 C -0.1213(2) -0.3053(2) 0.67315(16) 0.0257(4) Uani 1 1 d .
H3 H -0.1674 -0.3214 0.7469 0.031 Uiso 1 1 calc R
C4 C -0.1839(2) -0.3641(2) 0.55713(16) 0.0246(4) Uani 1 1 d .
H4 H -0.2802 -0.4309 0.5355 0.029 Uiso 1 1 calc R
C5 C -0.0793(2) -0.3075(2) 0.47551(16) 0.0214(4) Uani 1 1 d .
C6 C -0.0929(2) -0.3222(2) 0.34831(16) 0.0209(4) Uani 1 1 d .
C7 C 0.0287(2) -0.2513(2) 0.28701(16) 0.0214(4) Uani 1 1 d .
C8 C 0.0355(2) -0.2342(2) 0.16437(16) 0.0242(4) Uani 1 1 d .
H8 H -0.0416 -0.2788 0.1005 0.029 Uiso 1 1 calc R
C9 C 0.1733(2) -0.1414(2) 0.15368(16) 0.0247(4) Uani 1 1 d .
H9 H 0.2091 -0.1099 0.0814 0.030 Uiso 1 1 calc R
C10 C 0.2508(2) -0.1024(2) 0.26895(15) 0.0227(4) Uani 1 1 d .
C11 C 0.4039(2) -0.0062(2) 0.30124(17) 0.0277(5) Uani 1 1 d .
H11 H 0.4426 0.0187 0.3841 0.033 Uiso 1 1 calc R
C12 C -0.2360(2) -0.4062(2) 0.27898(15) 0.0214(4) Uani 1 1 d .
C13 C -0.3904(2) -0.3756(2) 0.31867(16) 0.0230(4) Uani 1 1 d .
H13 H -0.4028 -0.2984 0.3912 0.028 Uiso 1 1 calc R
C14 C -0.5242(2) -0.4555(2) 0.25436(16) 0.0236(4) Uani 1 1 d .
H14 H -0.6281 -0.4309 0.2812 0.028 Uiso 1 1 calc R
C15 C -0.5076(2) -0.5732(2) 0.14942(15) 0.0225(4) Uani 1 1 d .
C16 C -0.3561(2) -0.6024(2) 0.10746(16) 0.0247(4) Uani 1 1 d .
H16 H -0.3442 -0.6797 0.0349 0.030 Uiso 1 1 calc R
C17 C -0.2226(2) -0.5193(2) 0.17088(16) 0.0242(4) Uani 1 1 d .
H17 H -0.1192 -0.5391 0.1406 0.029 Uiso 1 1 calc R
C18 C -0.6314(3) -0.7857(2) -0.00361(17) 0.0313(5) Uani 1 1 d .
H18A H -0.5902 -0.7463 -0.0744 0.047 Uiso 1 1 calc R
H18B H -0.7370 -0.8432 -0.0256 0.047 Uiso 1 1 calc R
H18C H -0.5572 -0.8590 0.0216 0.047 Uiso 1 1 calc R

loop_
_atom_site_aniso_label
_atom_site_aniso_U_11
_atom_site_aniso_U_22
_atom_site_aniso_U_33
_atom_site_aniso_U_23
_atom_site_aniso_U_13
_atom_site_aniso_U_12
B1 0.0196(11) 0.0205(11) 0.0230(10) 0.0033(8) 0.0014(8) -0.0007(8)
F1 0.0350(7) 0.0182(6) 0.0282(6) 0.0005(4) 0.0029(5) -0.0052(5)
F2 0.0234(6) 0.0294(6) 0.0280(6) 0.0069(4) 0.0014(4) 0.0031(5)
N1 0.0207(8) 0.0197(8) 0.0212(7) 0.0030(6) 0.0018(6) 0.0003(6)
N2 0.0213(8) 0.0194(8) 0.0229(8) 0.0043(6) 0.0028(6) 0.0002(6)
O1 0.0405(9) 0.0311(8) 0.0220(7) 0.0035(6) 0.0014(6) 0.0009(6)
O2 0.0319(8) 0.0475(9) 0.0354(8) 0.0160(7) 0.0044(6) -0.0094(7)
O3 0.0272(8) 0.0269(7) 0.0268(7) 0.0015(5) -0.0011(6) -0.0055(6)
C1 0.0279(11) 0.0231(10) 0.0259(10) 0.0053(8) 0.0016(8) 0.0006(8)
C2 0.0238(10) 0.0231(9) 0.0206(9) 0.0061(7) 0.0030(7) 0.0032(8)
C3 0.0260(10) 0.0267(10) 0.0251(9) 0.0077(8) 0.0043(8) -0.0012(8)
C4 0.0250(10) 0.0220(10) 0.0263(9) 0.0052(7) 0.0022(8) -0.0029(8)
C5 0.0227(10) 0.0160(9) 0.0249(9) 0.0031(7) -0.0001(7) 0.0007(7)
C6 0.0231(10) 0.0143(9) 0.0256(9) 0.0030(7) 0.0038(7) 0.0049(7)
C7 0.0202(10) 0.0194(9) 0.0236(9) 0.0015(7) 0.0007(7) 0.0020(7)
C8 0.0252(10) 0.0241(10) 0.0227(9) 0.0029(7) 0.0004(8) 0.0030(8)
C9 0.0244(10) 0.0269(10) 0.0237(9) 0.0066(8) 0.0044(8) 0.0021(8)
C10 0.0230(10) 0.0224(10) 0.0235(9) 0.0058(7) 0.0056(8) 0.0025(8)
C11 0.0280(11) 0.0304(11) 0.0250(9) 0.0073(8) 0.0030(8) -0.0018(8)
C12 0.0257(10) 0.0177(9) 0.0210(9) 0.0052(7) 0.0003(7) -0.0010(7)
C13 0.0280(11) 0.0183(9) 0.0217(9) 0.0018(7) 0.0043(8) -0.0007(8)
C14 0.0249(10) 0.0213(9) 0.0250(9) 0.0050(7) 0.0042(8) 0.0008(8)
C15 0.0262(10) 0.0184(9) 0.0226(9) 0.0059(7) -0.0019(8) -0.0041(7)
C16 0.0315(11) 0.0185(9) 0.0220(9) -0.0007(7) 0.0023(8) 0.0004(8)
C17 0.0242(10) 0.0223(10) 0.0267(9) 0.0053(7) 0.0054(8) 0.0027(8)
C18 0.0415(12) 0.0208(10) 0.0284(10) 0.0004(8) -0.0056(9) -0.0041(9)

loop_
_atom_type_symbol
_atom_type_description
_atom_type_scat_dispersion_real
_atom_type_scat_dispersion_imag
_atom_type_scat_source
C C 0.0033 0.0016 'International Tables Vol C Tables 4.2.6.8 and 6.1.1.4'
H H 0.0000 0.0000 'International Tables Vol C Tables 4.2.6.8 and 6.1.1.4'
O O 0.0106 0.0060 'International Tables Vol C Tables 4.2.6.8 and 6.1.1.4'
N N 0.0061 0.0033 'International Tables Vol C Tables 4.2.6.8 and 6.1.1.4'
F F 0.0171 0.0103 'International Tables Vol C Tables 4.2.6.8 and 6.1.1.4'
B B 0.0013 0.0007 'International Tables Vol C Tables 4.2.6.8 and 6.1.1.4'

loop_
_geom_angle_atom_site_label_1
_geom_angle_atom_site_label_2
_geom_angle_atom_site_label_3
_geom_angle
F2 B1 F1 109.46(15)
F2 B1 N2 110.40(14)
F1 B1 N2 110.03(15)
F2 B1 N1 110.21(15)
F1 B1 N1 110.11(14)
N2 B1 N1 106.59(15)
C2 N1 C5 107.16(15)
C2 N1 B1 127.53(16)
C5 N1 B1 124.89(14)
C10 N2 C7 107.09(14)
C10 N2 B1 127.68(16)
C7 N2 B1 125.23(15)
C15 O3 C18 117.09(15)
O1 C1 C2 121.42(18)
O1 C1 H1 119.3
C2 C1 H1 119.3
N1 C2 C3 109.93(16)
N1 C2 C1 123.14(17)
C3 C2 C1 126.92(16)
C4 C3 C2 107.16(17)
C4 C3 H3 126.4
C2 C3 H3 126.4
C3 C4 C5 107.56(17)
C3 C4 H4 126.2
C5 C4 H4 126.2
N1 C5 C6 120.96(17)
N1 C5 C4 108.15(15)
C6 C5 C4 130.80(17)
C5 C6 C7 119.94(16)
C5 C6 C12 120.33(17)
C7 C6 C12 119.69(16)
N2 C7 C8 108.07(16)
N2 C7 C6 120.94(16)
C8 C7 C6 130.69(17)
C9 C8 C7 107.76(16)
C9 C8 H8 126.1
C7 C8 H8 126.1
C8 C9 C10 107.08(17)
C8 C9 H9 126.5
C10 C9 H9 126.5
N2 C10 C9 110.00(16)
N2 C10 C11 123.52(16)
C9 C10 C11 126.48(17)
O2 C11 C10 121.27(18)
O2 C11 H11 119.4
C10 C11 H11 119.4
C17 C12 C13 117.87(17)
C17 C12 C6 121.04(16)
C13 C12 C6 121.09(15)
C14 C13 C12 121.02(16)
C14 C13 H13 119.5
C12 C13 H13 119.5
C13 C14 C15 120.13(17)
C13 C14 H14 119.9
C15 C14 H14 119.9
O3 C15 C16 124.50(15)
O3 C15 C14 115.98(17)
C16 C15 C14 119.52(17)
C17 C16 C15 120.01(16)
C17 C16 H16 120.0
C15 C16 H16 120.0
C16 C17 C12 121.36(17)
C16 C17 H17 119.3
C12 C17 H17 119.3
O3 C18 H18A 109.5
O3 C18 H18B 109.5
H18A C18 H18B 109.5
O3 C18 H18C 109.5
H18A C18 H18C 109.5
H18B C18 H18C 109.5

loop_
_geom_bond_atom_site_label_1
_geom_bond_atom_site_label_2
_geom_bond_distance
B1 F2 1.385(2)
B1 F1 1.391(2)
B1 N2 1.546(2)
B1 N1 1.549(3)
N1 C2 1.356(2)
N1 C5 1.389(2)
N2 C10 1.362(2)
N2 C7 1.388(2)
O1 C1 1.211(2)
O2 C11 1.205(2)
O3 C15 1.357(2)
O3 C18 1.439(2)
C1 C2 1.469(2)
C1 H1 0.9500
C2 C3 1.400(3)
C3 C4 1.369(3)
C3 H3 0.9500
C4 C5 1.410(3)
C4 H4 0.9500
C5 C6 1.403(2)
C6 C7 1.409(3)
C6 C12 1.469(2)
C7 C8 1.408(2)
C8 C9 1.373(3)
C8 H8 0.9500
C9 C10 1.394(3)
C9 H9 0.9500
C10 C11 1.468(3)
C11 H11 0.9500
C12 C17 1.400(2)
C12 C13 1.400(3)
C13 C14 1.374(3)
C13 H13 0.9500
C14 C15 1.400(2)
C14 H14 0.9500
C15 C16 1.384(3)
C16 C17 1.378(3)
C16 H16 0.9500
C17 H17 0.9500
C18 H18A 0.9800
C18 H18B 0.9800
C18 H18C 0.9800

loop_
_geom_torsion_atom_site_label_1
_geom_torsion_atom_site_label_2
_geom_torsion_atom_site_label_3
_geom_torsion_atom_site_label_4
_geom_torsion
F2 B1 N1 C2 65.9(2)
F1 B1 N1 C2 -54.9(2)
N2 B1 N1 C2 -174.26(15)
F2 B1 N1 C5 -105.73(18)
F1 B1 N1 C5 133.41(17)
N2 B1 N1 C5 14.1(2)
F2 B1 N2 C10 -71.7(2)
F1 B1 N2 C10 49.3(2)
N1 B1 N2 C10 168.63(15)
F2 B1 N2 C7 108.85(19)
F1 B1 N2 C7 -130.22(17)
N1 B1 N2 C7 -10.8(2)
C5 N1 C2 C3 0.24(19)
B1 N1 C2 C3 -172.59(17)
C5 N1 C2 C1 -178.77(16)
B1 N1 C2 C1 8.4(3)
O1 C1 C2 N1 175.61(17)
O1 C1 C2 C3 -3.2(3)
N1 C2 C3 C4 0.9(2)
C1 C2 C3 C4 179.88(17)
C2 C3 C4 C5 -1.7(2)
C2 N1 C5 C6 175.71(16)
B1 N1 C5 C6 -11.2(3)
C2 N1 C5 C4 -1.28(19)
B1 N1 C5 C4 171.79(16)
C3 C4 C5 N1 1.9(2)
C3 C4 C5 C6 -174.74(18)
N1 C5 C6 C7 2.7(2)
C4 C5 C6 C7 178.88(18)
N1 C5 C6 C12 -175.13(15)
C4 C5 C6 C12 1.1(3)
C10 N2 C7 C8 -0.57(18)
B1 N2 C7 C8 179.00(15)
C10 N2 C7 C6 -174.90(16)
B1 N2 C7 C6 4.7(2)
C5 C6 C7 N2 0.5(2)
C12 C6 C7 N2 178.33(15)
C5 C6 C7 C8 -172.35(17)
C12 C6 C7 C8 5.4(3)
N2 C7 C8 C9 0.24(19)
C6 C7 C8 C9 173.82(18)
C7 C8 C9 C10 0.17(19)
C7 N2 C10 C9 0.69(19)
B1 N2 C10 C9 -178.86(16)
C7 N2 C10 C11 -179.16(16)
B1 N2 C10 C11 1.3(3)
C8 C9 C10 N2 -0.5(2)
C8 C9 C10 C11 179.30(17)
N2 C10 C11 O2 175.89(18)
C9 C10 C11 O2 -3.9(3)
C5 C6 C12 C17 -134.08(18)
C7 C6 C12 C17 48.1(2)
C5 C6 C12 C13 46.1(2)
C7 C6 C12 C13 -131.70(18)
C17 C12 C13 C14 0.8(3)
C6 C12 C13 C14 -179.34(17)
C12 C13 C14 C15 2.0(3)
C18 O3 C15 C16 7.2(3)
C18 O3 C15 C14 -172.86(16)
C13 C14 C15 O3 176.69(16)
C13 C14 C15 C16 -3.4(3)
O3 C15 C16 C17 -178.12(17)
C14 C15 C16 C17 1.9(3)
C15 C16 C17 C12 0.9(3)
C13 C12 C17 C16 -2.3(3)
C6 C12 C17 C16 177.88(17)
